data_7036277
loop_
_publ_author_name
'Zhang, Dan'
'Feng, Yuquan'
'Liu, Yunling'
'Zhang, Yuan'
'Li, Guanghua'
'Yuan, Hongming'

_publ_section_title
;
 Organotemplate-free synthesis of two open-framework metal borophosphates.
;
_journal_issue 39
_journal_name_full 'Dalton transactions (Cambridge, England : 2003)'
_journal_page_first 17100
_journal_page_last 17105
_journal_paper_doi 10.1039/c5dt02637g
_journal_volume 44
_journal_year 2015
_chemical_formula_moiety 'B2 Co H K2 O13 P3'
_chemical_formula_sum 'B2 Co H K2 O13 P3'
_chemical_formula_weight 460.67
_chemical_name_systematic
;
 ?
;
_space_group_crystal_system orthorhombic
_space_group_IT_number 61
_space_group_name_Hall '-P 2ac 2ab'
_space_group_name_H-M_alt 'P b c a'
_symmetry_space_group_name_Hall '-P 2ac 2ab'
_symmetry_space_group_name_H-M 'P b c a'
_atom_sites_solution_hydrogens difmap
_atom_sites_solution_primary direct
_audit_creation_date 2015-04-14
_audit_creation_method
;
Olex2 1.2-beta
(compiled 2015.01.26 svn.r3150 for OlexSys, GUI svn.r4998)
;
_audit_update_record
;
2015-07-02 deposited with the CCDC.
2015-08-25 downloaded from the CCDC.
;
_cell_angle_alpha 90
_cell_angle_beta 90
_cell_angle_gamma 90
_cell_formula_units_Z 8
_cell_length_a 9.5543(19)
_cell_length_b 12.056(2)
_cell_length_c 19.814(4)
_cell_measurement_temperature 293(2)
_cell_volume 2282.3(7)
_computing_cell_refinement 'Bruker SMART'
_computing_data_collection 'Bruker SMART'
_computing_data_reduction 'Bruker SMART'
_computing_molecular_graphics 'Olex2 (Dolomanov et al., 2009)'
_computing_publication_material 'Olex2 (Dolomanov et al., 2009)'
_computing_structure_refinement 'ShelXL (Sheldrick, 2008)'
_computing_structure_solution 'ShelXS (Sheldrick, 2008)'
_diffrn_ambient_temperature 293(2)
_diffrn_measured_fraction_theta_full 0.998
_diffrn_measured_fraction_theta_max 0.998
_diffrn_measurement_device_type 'CCD area detector'
_diffrn_measurement_method 'phi and omega scans'
_diffrn_radiation_monochromator graphite
_diffrn_radiation_type MoK\a
_diffrn_radiation_wavelength 0.71073
_diffrn_reflns_av_R_equivalents 0.0603
_diffrn_reflns_av_unetI/netI 0.0320
_diffrn_reflns_laue_measured_fraction_full 0.998
_diffrn_reflns_laue_measured_fraction_max 0.998
_diffrn_reflns_limit_h_max 12
_diffrn_reflns_limit_h_min -11
_diffrn_reflns_limit_k_max 14
_diffrn_reflns_limit_k_min -15
_diffrn_reflns_limit_l_max 25
_diffrn_reflns_limit_l_min -25
_diffrn_reflns_number 20555
_diffrn_reflns_point_group_measured_fraction_full 0.998
_diffrn_reflns_point_group_measured_fraction_max 0.998
_diffrn_reflns_theta_full 26.000
_diffrn_reflns_theta_max 27.428
_diffrn_reflns_theta_min 3.380
_exptl_absorpt_coefficient_mu 2.726
_exptl_absorpt_correction_type none
_exptl_crystal_colour purple
_exptl_crystal_colour_primary purple
_exptl_crystal_density_diffrn 2.681
_exptl_crystal_description rod
_exptl_crystal_F_000 1800
_exptl_crystal_size_max 0.24
_exptl_crystal_size_mid 0.22
_exptl_crystal_size_min 0.20
_refine_diff_density_max 0.526
_refine_diff_density_min -0.473
_refine_diff_density_rms 0.101
_refine_ls_extinction_method none
_refine_ls_goodness_of_fit_ref 1.031
_refine_ls_hydrogen_treatment refall
_refine_ls_matrix_type full
_refine_ls_number_parameters 204
_refine_ls_number_reflns 2591
_refine_ls_number_restraints 1
_refine_ls_restrained_S_all 1.031
_refine_ls_R_factor_all 0.0447
_refine_ls_R_factor_gt 0.0316
_refine_ls_shift/su_max 0.001
_refine_ls_shift/su_mean 0.000
_refine_ls_structure_factor_coef Fsqd
_refine_ls_weighting_details
;
 w=1/[\s^2^(Fo^2^)+(0.0368P)^2^+2.9287P]
 where P=(Fo^2^+2Fc^2^)/3
;
_refine_ls_weighting_scheme calc
_refine_ls_wR_factor_gt 0.0712
_refine_ls_wR_factor_ref 0.0760
_reflns_Friedel_coverage 0.000
_reflns_number_gt 2115
_reflns_number_total 2591
_reflns_threshold_expression 'I > 2\s(I)'
_cod_data_source_file c5dt02637g2.cif
_cod_data_source_block w
_cod_depositor_comments 'Adding full bibliography for 7036276--7036277.cif.'
_cod_original_cell_volume 2282.3(8)
_cod_database_code 7036277
_shelxl_version_number 2013-2
_shelx_space_group_comment
;
The symmetry employed for this shelxl refinement is uniquely defined
by the following loop, which should always be used as a source of
symmetry information in preference to the above space-group names.
They are only intended as comments.
;
_olex2_refinement_description
;
1. Restrained distances
 H14-O14
 0.82 with sigma of 0.02
2. Others
 Sof(K0AB)=1-FVAR(1)
 Sof(K0AA)=FVAR(1)
;
_olex2_submission_special_instructions 'No special instructions were received'

loop_
_space_group_symop_operation_xyz
'x, y, z'
'-x+1/2, -y, z+1/2'
'x+1/2, -y+1/2, -z'
'-x, y+1/2, -z+1/2'
'-x, -y, -z'
'x-1/2, y, -z-1/2'
'-x-1/2, y-1/2, z'
'x, -y-1/2, z-1/2'

loop_
_atom_site_label
_atom_site_type_symbol
_atom_site_fract_x
_atom_site_fract_y
_atom_site_fract_z
_atom_site_U_iso_or_equiv
_atom_site_adp_type
_atom_site_occupancy
_atom_site_site_symmetry_order
_atom_site_calc_flag
_atom_site_refinement_flags_posn
_atom_site_refinement_flags_occupancy
_atom_site_disorder_assembly
_atom_site_disorder_group
Co1 Co 0.67696(4) 0.20462(3) 0.57667(2) 0.01195(11) Uani 1 1 d . . . .
P2 P 0.48226(7) 0.17195(6) 0.70989(4) 0.01109(16) Uani 1 1 d . . . .
K3 K 0.43048(8) 0.44385(6) 0.66110(4) 0.03070(19) Uani 1 1 d . . . .
P4 P 0.48924(8) 0.70057(6) 0.55393(4) 0.01511(17) Uani 1 1 d . . . .
P5 P 0.78268(8) 0.44956(6) 0.61876(4) 0.01285(16) Uani 1 1 d . . . .
O1 O 0.6760(2) 0.37754(17) 0.58224(11) 0.0188(5) Uani 1 1 d . . . .
O2 O 0.7825(2) 0.20736(15) 0.67497(10) 0.0117(4) Uani 1 1 d . . . .
K0AA K 0.1238(3) 0.5235(11) 0.5607(4) 0.049(2) Uani 0.447(17) 1 d . P A 1
O4 O 0.4743(2) 0.27512(15) 0.75644(10) 0.0134(4) Uani 1 1 d . . . .
O5 O 0.6486(2) 0.03440(16) 0.57382(11) 0.0184(5) Uani 1 1 d . . . .
O6 O 0.4785(2) 0.70729(17) 0.63231(10) 0.0157(4) Uani 1 1 d . . . .
O7 O 0.5873(3) 0.20665(18) 0.48051(11) 0.0251(5) Uani 1 1 d . . . .
O8 O 0.3461(2) 0.10449(16) 0.72286(10) 0.0135(4) Uani 1 1 d . . . .
O9 O 0.9021(2) 0.37928(16) 0.64950(11) 0.0164(4) Uani 1 1 d . . . .
O10 O 0.4909(2) 0.20691(17) 0.63765(10) 0.0164(4) Uani 1 1 d . . . .
O11 O 0.7009(2) 0.50631(16) 0.67772(10) 0.0146(4) Uani 1 1 d . . . .
O12 O 0.3922(2) 0.59843(16) 0.76728(10) 0.0127(4) Uani 1 1 d . . . .
O13 O 0.8631(2) 0.1900(2) 0.53021(12) 0.0341(6) Uani 1 1 d . . . .
O14 O 0.4085(3) 0.58602(19) 0.54244(12) 0.0282(6) Uani 1 1 d D . . .
B15 B 0.9158(3) 0.2661(3) 0.67400(17) 0.0120(6) Uani 1 1 d . . . .
B2 B 0.7601(3) 0.1088(3) 0.71408(16) 0.0117(6) Uani 1 1 d . . . .
K0AB K 0.1289(4) 0.5833(8) 0.54546(15) 0.0423(13) Uani 0.553(17) 1 d . P A 2
H14 H 0.415(8) 0.564(6) 0.5032(16) 0.15(3) Uiso 1 1 d D . . .

loop_
_atom_site_aniso_label
_atom_site_aniso_U_11
_atom_site_aniso_U_22
_atom_site_aniso_U_33
_atom_site_aniso_U_23
_atom_site_aniso_U_13
_atom_site_aniso_U_12
Co1 0.0157(2) 0.01061(19) 0.0096(2) 0.00075(15) -0.00037(15) -0.00057(15)
P2 0.0103(3) 0.0145(3) 0.0085(3) 0.0003(3) 0.0003(3) 0.0008(3)
K3 0.0294(4) 0.0256(4) 0.0371(5) 0.0039(3) 0.0002(3) 0.0022(3)
P4 0.0166(4) 0.0176(4) 0.0111(4) 0.0008(3) -0.0040(3) -0.0014(3)
P5 0.0183(4) 0.0088(3) 0.0115(4) 0.0007(3) -0.0014(3) 0.0008(3)
O1 0.0271(12) 0.0132(10) 0.0160(11) 0.0001(8) -0.0090(9) -0.0010(9)
O2 0.0127(9) 0.0127(9) 0.0098(10) 0.0014(8) -0.0008(7) -0.0008(8)
K0AA 0.0213(10) 0.089(6) 0.038(2) -0.033(3) 0.0033(11) -0.0054(16)
O4 0.0149(10) 0.0142(9) 0.0112(10) -0.0014(8) 0.0023(8) -0.0004(8)
O5 0.0277(12) 0.0107(9) 0.0168(11) 0.0021(8) -0.0043(9) -0.0008(9)
O6 0.0164(10) 0.0204(10) 0.0102(10) 0.0005(8) -0.0035(8) -0.0039(9)
O7 0.0354(13) 0.0235(11) 0.0164(12) 0.0018(9) -0.0103(10) 0.0052(10)
O8 0.0119(10) 0.0175(10) 0.0112(10) -0.0025(8) 0.0016(8) -0.0010(8)
O9 0.0168(10) 0.0113(9) 0.0212(11) 0.0039(8) -0.0030(9) 0.0013(8)
O10 0.0158(10) 0.0229(11) 0.0105(10) 0.0024(8) -0.0003(8) 0.0015(9)
O11 0.0159(10) 0.0137(10) 0.0141(11) -0.0028(8) 0.0009(8) -0.0022(8)
O12 0.0100(9) 0.0168(10) 0.0113(10) -0.0026(8) 0.0005(7) -0.0011(8)
O13 0.0195(11) 0.0685(19) 0.0145(12) -0.0064(12) 0.0017(10) -0.0016(12)
O14 0.0448(15) 0.0202(11) 0.0197(13) -0.0004(10) -0.0082(11) -0.0105(11)
B15 0.0137(15) 0.0092(14) 0.0130(16) 0.0027(12) -0.0004(12) 0.0002(12)
B2 0.0122(14) 0.0132(15) 0.0098(15) 0.0002(12) 0.0009(12) 0.0021(12)
K0AB 0.0282(10) 0.074(3) 0.0241(10) -0.0096(14) 0.0026(8) 0.0178(14)

loop_
_atom_type_symbol
_atom_type_description
_atom_type_scat_dispersion_real
_atom_type_scat_dispersion_imag
_atom_type_scat_source
B B 0.0013 0.0007 'International Tables Vol C Tables 4.2.6.8 and 6.1.1.4'
Co Co 0.3494 0.9721 'International Tables Vol C Tables 4.2.6.8 and 6.1.1.4'
H H 0.0000 0.0000 'International Tables Vol C Tables 4.2.6.8 and 6.1.1.4'
K K 0.2009 0.2494 'International Tables Vol C Tables 4.2.6.8 and 6.1.1.4'
O O 0.0106 0.0060 'International Tables Vol C Tables 4.2.6.8 and 6.1.1.4'
P P 0.1023 0.0942 'International Tables Vol C Tables 4.2.6.8 and 6.1.1.4'

loop_
_geom_angle_atom_site_label_1
_geom_angle_atom_site_label_2
_geom_angle_atom_site_label_3
_geom_angle
_geom_angle_site_symmetry_1
_geom_angle_site_symmetry_3
O1 Co1 O2 86.57(8) . .
O1 Co1 K0AA 137.7(2) . 3_556
O1 Co1 K0AA 127.07(17) . 7_655
O1 Co1 O7 91.98(8) . .
O1 Co1 O10 87.34(8) . .
O1 Co1 K0AB 52.60(10) . 5_666
O1 Co1 K0AB 116.42(18) . 7_655
O2 Co1 K0AA 133.61(19) . 3_556
O2 Co1 K0AA 116.82(19) . 7_655
O2 Co1 K0AB 108.43(7) . 5_666
O2 Co1 K0AB 125.14(10) . 7_655
K0AA Co1 K0AA 53.94(15) 7_655 3_556
O5 Co1 O1 172.09(9) . .
O5 Co1 O2 95.70(8) . .
O5 Co1 K0AA 42.7(2) . 3_556
O5 Co1 K0AA 45.30(18) . 7_655
O5 Co1 O7 86.16(8) . .
O5 Co1 O10 85.41(8) . .
O5 Co1 K0AB 56.23(19) . 7_655
O5 Co1 K0AB 132.93(10) . 5_666
O7 Co1 O2 176.49(9) . .
O7 Co1 K0AA 66.56(19) . 7_655
O7 Co1 K0AA 47.1(2) . 3_556
O7 Co1 O10 99.97(9) . .
O7 Co1 K0AB 58.35(11) . 7_655
O7 Co1 K0AB 68.22(8) . 5_666
O10 Co1 O2 83.16(8) . .
O10 Co1 K0AA 107.06(13) . 3_556
O10 Co1 K0AA 53.18(7) . 7_655
O10 Co1 K0AB 51.93(8) . 7_655
O10 Co1 K0AB 135.97(9) . 5_666
O13 Co1 O1 96.64(10) . .
O13 Co1 O2 90.07(9) . .
O13 Co1 K0AA 74.58(11) . 3_556
O13 Co1 K0AA 127.52(9) . 7_655
O13 Co1 O5 90.94(10) . .
O13 Co1 O7 86.92(10) . .
O13 Co1 O10 171.94(9) . .
O13 Co1 K0AB 50.61(10) . 5_666
O13 Co1 K0AB 130.82(11) . 7_655
K0AB Co1 K0AB 125.38(14) 7_655 5_666
K0AA P2 K3 104.6(2) 7_655 4_646
O4 P2 K3 100.89(8) . 4_646
O4 P2 K0AA 150.8(2) . 7_655
O4 P2 O8 106.25(11) . .
O4 P2 O12 108.76(11) . 4_646
O4 P2 K0AB 139.84(18) . 7_655
O8 P2 K3 72.40(8) . 4_646
O8 P2 K0AA 68.93(18) . 7_655
O8 P2 O12 107.37(11) . 4_646
O8 P2 K0AB 75.34(10) . 7_655
O10 P2 K3 145.73(9) . 4_646
O10 P2 K0AA 50.9(3) . 7_655
O10 P2 O4 110.26(12) . .
O10 P2 O8 110.59(12) . .
O10 P2 O12 113.33(11) . 4_646
O10 P2 K0AB 39.72(15) . 7_655
O12 P2 K3 39.98(7) 4_646 4_646
O12 P2 K0AA 99.92(17) 4_646 7_655
O12 P2 K0AB 108.78(16) 4_646 7_655
K0AB P2 K3 117.04(16) 7_655 4_646
P2 K3 K0AB 163.97(9) 4_656 7_655
P2 K3 K0AB 103.51(10) 4_656 .
O1 K3 P2 112.09(5) . 4_656
O1 K3 K0AA 114.94(8) . .
O1 K3 O6 93.43(6) . .
O1 K3 O10 59.69(6) . .
O1 K3 K0AB 112.42(7) . .
O1 K3 K0AB 66.73(5) . 7_655
K0AA K3 P2 110.25(13) . 4_656
O4 K3 P2 92.21(5) . 4_656
O4 K3 O1 92.40(6) . .
O4 K3 K0AA 132.3(2) . .
O4 K3 O6 143.40(6) . .
O4 K3 O10 51.35(6) . .
O4 K3 O12 89.78(6) . .
O4 K3 O14 168.18(7) . .
O4 K3 K0AB 72.07(9) . 7_655
O4 K3 K0AB 142.00(14) . .
O6 K3 P2 52.34(4) . 4_656
O6 K3 K0AA 76.3(2) . .
O6 K3 K0AB 142.32(8) . 7_655
O6 K3 K0AB 66.19(14) . .
O10 K3 P2 138.97(5) . 4_656
O10 K3 K0AA 108.92(16) . .
O10 K3 O6 152.64(6) . .
O10 K3 K0AB 116.88(12) . .
O10 K3 K0AB 25.69(10) . 7_655
O11 K3 P2 60.93(4) . 4_656
O11 K3 O1 51.51(6) . .
O11 K3 K0AA 138.9(2) . .
O11 K3 O4 88.71(6) . .
O11 K3 O6 67.44(6) . .
O11 K3 O10 95.84(6) . .
O11 K3 O12 81.39(6) . .
O11 K3 O14 90.20(7) . .
O11 K3 K0AB 114.19(7) . 7_655
O11 K3 K0AB 129.19(14) . .
O12 K3 P2 20.69(4) . 4_656
O12 K3 O1 132.75(6) . .
O12 K3 K0AA 97.30(9) . .
O12 K3 O6 60.49(6) . .
O12 K3 O10 141.13(6) . .
O12 K3 O14 101.69(7) . .
O12 K3 K0AB 155.07(6) . 7_655
O12 K3 K0AB 93.16(8) . .
O14 K3 P2 97.54(5) . 4_656
O14 K3 O1 77.77(7) . .
O14 K3 K0AA 49.59(18) . .
O14 K3 O6 45.30(6) . .
O14 K3 O10 117.12(7) . .
O14 K3 K0AB 41.26(12) . .
O14 K3 K0AB 97.74(10) . 7_655
K0AB K3 K0AB 91.21(5) . 7_655
O6 P4 O14 98.93(12) . .
O6 P4 K0AB 122.87(10) . 3_566
O6 P4 K0AB 90.22(9) . .
O7 P4 O6 112.48(13) 5_666 .
O7 P4 O14 110.13(14) 5_666 .
O7 P4 K0AB 51.67(15) 5_666 3_566
O7 P4 K0AB 79.17(16) 5_666 .
O13 P4 O6 112.37(13) 7_765 .
O13 P4 O7 112.38(15) 7_765 5_666
O13 P4 O14 109.74(16) 7_765 .
O13 P4 K0AB 61.94(16) 7_765 3_566
O13 P4 K0AB 145.78(13) 7_765 .
O14 P4 K0AB 38.69(15) . .
O14 P4 K0AB 137.83(11) . 3_566
K0AB P4 K0AB 127.20(6) 3_566 .
O1 P5 K0AA 126.94(10) . 1_655
O1 P5 K0AA 75.73(13) . 5_666
O1 P5 O9 111.65(12) . .
O1 P5 O11 105.67(12) . .
O1 P5 K0AB 69.11(16) . 5_666
K0AA P5 K0AA 56.30(14) 1_655 5_666
O5 P5 O1 113.45(13) 7_765 .
O5 P5 K0AA 40.7(3) 7_765 1_655
O5 P5 K0AA 42.56(18) 7_765 5_666
O5 P5 O9 106.47(12) 7_765 .
O5 P5 O11 111.25(11) 7_765 .
O5 P5 K0AB 53.31(19) 7_765 5_666
O9 P5 K0AA 65.8(3) . 1_655
O9 P5 K0AA 104.47(18) . 5_666
O9 P5 O11 108.32(12) . .
O9 P5 K0AB 97.50(11) . 5_666
O11 P5 K0AA 126.01(12) . 1_655
O11 P5 K0AA 143.6(2) . 5_666
O11 P5 K0AB 153.42(13) . 5_666
Co1 O1 K3 107.72(8) . .
Co1 O1 K0AB 95.94(18) . 5_666
K3 O1 K0AB 148.62(14) . 5_666
P5 O1 Co1 126.27(12) . .
P5 O1 K3 97.30(10) . .
P5 O1 K0AB 84.31(15) . 5_666
B15 O2 Co1 113.41(17) . .
B2 O2 Co1 113.49(17) . .
B2 O2 B15 122.7(2) . .
Co1 K0AA H14 131.3(15) 7_665 .
P2 K0AA Co1 53.53(9) 7_665 7_665
P2 K0AA H14 118.9(8) 7_665 .
P5 K0AA Co1 53.00(6) 1_455 7_665
P5 K0AA P2 66.59(6) 1_455 7_665
P5 K0AA H14 174.1(10) 1_455 .
K0AA K0AA Co1 67.2(3) 5_566 7_665
K0AA K0AA P2 117.7(2) 5_566 7_665
K0AA K0AA P5 63.50(15) 5_566 1_455
K0AA K0AA H14 113.3(8) 5_566 .
O5 K0AA Co1 107.7(3) 3_456 7_665
O5 K0AA Co1 34.19(14) 7_665 7_665
O5 K0AA P2 160.2(5) 3_456 7_665
O5 K0AA P2 67.30(8) 7_665 7_665
O5 K0AA P5 22.05(11) 7_665 1_455
O5 K0AA P5 109.00(10) 3_456 1_455
O5 K0AA K0AA 48.67(12) 3_456 5_566
O5 K0AA K0AA 52.47(10) 7_665 5_566
O5 K0AA O5 101.14(17) 7_665 3_456
O5 K0AA O7 54.7(2) 7_665 7_665
O5 K0AA O7 76.3(3) 3_456 7_665
O5 K0AA O7 87.5(2) 7_665 3_456
O5 K0AA O7 59.97(12) 3_456 3_456
O5 K0AA O8 88.62(11) 7_665 7_665
O5 K0AA O8 169.95(14) 3_456 7_665
O5 K0AA O9 47.68(15) 7_665 1_455
O5 K0AA O9 116.2(2) 3_456 1_455
O5 K0AA O10 62.25(14) 7_665 7_665
O5 K0AA O10 137.0(6) 3_456 7_665
O5 K0AA O14 161.7(6) 7_665 .
O5 K0AA O14 82.09(16) 3_456 .
O5 K0AA H14 159.5(14) 7_665 .
O5 K0AA H14 66.6(7) 3_456 .
O7 K0AA Co1 120.22(10) 3_456 7_665
O7 K0AA Co1 34.48(11) 7_665 7_665
O7 K0AA P2 132.0(4) 3_456 7_665
O7 K0AA P2 83.9(2) 7_665 7_665
O7 K0AA P5 75.1(2) 3_456 1_455
O7 K0AA P5 76.72(13) 7_665 1_455
O7 K0AA K0AA 64.0(3) 3_456 5_566
O7 K0AA K0AA 50.7(4) 7_665 5_566
O7 K0AA O7 114.70(14) 3_456 7_665
O7 K0AA O8 123.6(5) 3_456 7_665
O7 K0AA O9 64.2(3) 3_456 1_455
O7 K0AA H14 99.1(11) 3_456 .
O7 K0AA H14 105.2(14) 7_665 .
O8 K0AA Co1 79.05(10) 7_665 7_665
O8 K0AA P2 25.51(4) 7_665 7_665
O8 K0AA P5 80.97(13) 7_665 1_455
O8 K0AA K0AA 141.02(14) 7_665 5_566
O8 K0AA O7 108.0(2) 7_665 7_665
O8 K0AA H14 103.4(7) 7_665 .
O9 K0AA Co1 76.04(7) 1_455 7_665
O9 K0AA P2 68.83(11) 1_455 7_665
O9 K0AA P5 25.66(5) 1_455 1_455
O9 K0AA K0AA 80.9(3) 1_455 5_566
O9 K0AA O7 102.37(12) 1_455 7_665
O9 K0AA O8 72.25(18) 1_455 7_665
O9 K0AA H14 151.9(15) 1_455 .
O10 K0AA Co1 36.40(11) 7_665 7_665
O10 K0AA P2 23.57(5) 7_665 7_665
O10 K0AA P5 71.10(7) 7_665 1_455
O10 K0AA K0AA 103.6(4) 7_665 5_566
O10 K0AA O7 145.9(3) 7_665 3_456
O10 K0AA O7 61.6(2) 7_665 7_665
O10 K0AA O8 46.40(7) 7_665 7_665
O10 K0AA O9 82.96(12) 7_665 1_455
O10 K0AA H14 114.7(11) 7_665 .
O14 K0AA Co1 127.6(4) . 7_665
O14 K0AA P2 104.00(13) . 7_665
O14 K0AA P5 168.5(3) . 1_455
O14 K0AA K0AA 128.0(4) . 5_566
O14 K0AA O7 109.3(2) . 3_456
O14 K0AA O7 109.7(4) . 7_665
O14 K0AA O8 87.89(9) . 7_665
O14 K0AA O9 146.3(5) . 1_455
O14 K0AA O10 103.1(3) . 7_665
O14 K0AA H14 15.6(7) . .
P2 O4 K3 100.85(10) . .
B15 O4 P2 120.65(17) 6_557 .
B15 O4 K3 128.25(16) 6_557 .
Co1 O5 K0AA 100.5(3) . 7_655
Co1 O5 K0AA 106.7(3) . 3_556
Co1 O5 K0AB 85.41(19) . 7_655
Co1 O5 K0AB 122.8(2) . 3_556
P5 O5 Co1 126.84(13) 7_755 .
P5 O5 K0AA 117.2(4) 7_755 7_655
P5 O5 K0AA 115.8(3) 7_755 3_556
P5 O5 K0AB 100.8(2) 7_755 3_556
P5 O5 K0AB 132.9(2) 7_755 7_655
K0AA O5 K0AA 78.86(18) 7_655 3_556
K0AB O5 K0AB 82.6(2) 3_556 7_655
P4 O6 K3 97.64(9) . .
B15 O6 K3 117.62(16) 7_765 .
B15 O6 P4 122.30(19) 7_765 .
Co1 O7 K0AA 101.27(19) . 3_556
Co1 O7 K0AA 78.97(11) . 7_655
Co1 O7 K0AB 83.07(10) . 7_655
P4 O7 Co1 128.56(13) 5_666 .
P4 O7 K0AA 129.9(2) 5_666 3_556
P4 O7 K0AA 114.16(19) 5_666 7_655
P4 O7 K0AB 104.0(2) 5_666 7_655
K0AA O7 K0AA 65.30(14) 3_556 7_655
P2 O8 K0AA 85.56(19) . 7_655
B2 O8 P2 125.38(18) 6_557 .
B2 O8 K0AA 148.5(2) 6_557 7_655
P5 O9 K0AA 88.5(2) . 1_655
B15 O9 P5 135.41(19) . .
B15 O9 K0AA 128.5(3) . 1_655
Co1 O10 K3 105.23(8) . .
Co1 O10 K0AA 90.42(14) . 7_655
Co1 O10 K0AB 87.83(9) . 7_655
P2 O10 Co1 125.46(12) . .
P2 O10 K3 96.40(10) . .
P2 O10 K0AA 105.5(3) . 7_655
P2 O10 K0AB 118.90(19) . 7_655
K0AA O10 K3 138.3(2) 7_655 .
K0AB O10 K3 125.1(2) 7_655 .
P5 O11 K3 105.31(10) . .
B2 O11 K3 122.13(16) 7_765 .
B2 O11 P5 127.15(18) 7_765 .
P2 O12 K3 119.33(10) 4_656 .
B2 O12 P2 128.67(18) 4_656 4_656
B2 O12 K3 111.20(15) 4_656 .
Co1 O13 K0AB 99.49(11) . 5_666
P4 O13 Co1 133.19(15) 7_755 .
P4 O13 K0AB 93.09(14) 7_755 5_666
K3 O14 H14 125(5) . .
P4 O14 K3 110.98(12) . .
P4 O14 K0AA 132.2(3) . .
P4 O14 K0AB 119.3(2) . .
P4 O14 H14 112(5) . .
K0AA O14 K3 79.1(3) . .
K0AA O14 H14 96(6) . .
K0AB O14 K3 92.68(18) . .
K0AB O14 H14 95(5) . .
O2 B15 O4 110.5(2) . 6_657
O2 B15 O6 111.7(2) . 7_755
O6 B15 O4 107.1(2) 7_755 6_657
O9 B15 O2 112.4(2) . .
O9 B15 O4 105.9(2) . 6_657
O9 B15 O6 108.9(2) . 7_755
O2 B2 O8 113.5(2) . 6_657
O2 B2 O11 113.0(2) . 7_755
O2 B2 O12 110.2(2) . 4_646
O8 B2 O12 108.8(2) 6_657 4_646
O11 B2 O8 103.8(2) 7_755 6_657
O11 B2 O12 107.1(2) 7_755 4_646
Co1 K0AB P2 55.97(4) 7_665 7_665
Co1 K0AB P4 56.41(9) 7_665 3_466
Co1 K0AB P5 116.71(10) 7_665 5_666
Co1 K0AB K0AB 74.99(8) 7_665 5_566
Co1 K0AB H14 157.9(15) 7_665 .
P2 K0AB K0AB 114.3(2) 7_665 5_566
P2 K0AB H14 124.8(7) 7_665 .
P4 K0AB P2 100.07(15) 3_466 7_665
P4 K0AB K0AB 82.86(15) 3_466 5_566
P4 K0AB H14 104.8(14) 3_466 .
P5 K0AB P2 168.9(3) 5_666 7_665
P5 K0AB P4 69.16(11) 5_666 3_466
P5 K0AB K0AB 68.28(7) 5_666 5_566
P5 K0AB H14 58.1(8) 5_666 .
O1 K0AB Co1 126.7(2) 5_666 7_665
O1 K0AB P2 148.4(3) 5_666 7_665
O1 K0AB P4 70.60(16) 5_666 3_466
O1 K0AB P5 26.58(5) 5_666 5_666
O1 K0AB K0AB 94.85(10) 5_666 5_566
O1 K0AB H14 38.8(11) 5_666 .
O5 K0AB Co1 116.40(10) 3_456 7_665
O5 K0AB Co1 38.36(5) 7_665 7_665
O5 K0AB P2 66.21(8) 7_665 7_665
O5 K0AB P2 161.7(3) 3_456 7_665
O5 K0AB P4 85.85(12) 3_456 3_466
O5 K0AB P4 84.75(10) 7_665 3_466
O5 K0AB P5 25.93(6) 3_456 5_666
O5 K0AB P5 114.10(13) 7_665 5_666
O5 K0AB O1 138.90(10) 7_665 5_666
O5 K0AB O1 49.86(8) 3_456 5_666
O5 K0AB O5 97.4(2) 3_456 7_665
O5 K0AB O7 60.65(8) 7_665 7_665
O5 K0AB O7 86.05(9) 3_456 7_665
O5 K0AB O13 107.87(15) 7_665 5_666
O5 K0AB O13 92.13(17) 3_456 5_666
O5 K0AB K0AB 48.58(14) 7_665 5_566
O5 K0AB K0AB 48.84(10) 3_456 5_566
O5 K0AB H14 69.2(8) 3_456 .
O5 K0AB H14 162.4(13) 7_665 .
O7 K0AB Co1 38.58(6) 7_665 7_665
O7 K0AB P2 92.29(10) 7_665 7_665
O7 K0AB P4 24.38(9) 7_665 3_466
O7 K0AB P5 78.93(10) 7_665 5_666
O7 K0AB O1 89.32(18) 7_665 5_666
O7 K0AB O13 48.98(14) 7_665 5_666
O7 K0AB K0AB 64.90(10) 7_665 5_566
O7 K0AB H14 126.9(13) 7_665 .
O10 K0AB Co1 40.24(6) 7_665 7_665
O10 K0AB P2 21.38(6) 7_665 7_665
O10 K0AB P4 78.70(18) 7_665 3_466
O10 K0AB P5 147.7(3) 7_665 5_666
O10 K0AB O1 136.6(4) 7_665 5_666
O10 K0AB O5 156.64(12) 7_665 3_456
O10 K0AB O5 64.04(9) 7_665 7_665
O10 K0AB O7 72.65(13) 7_665 7_665
O10 K0AB O13 81.2(2) 7_665 5_666
O10 K0AB O14 116.4(2) 7_665 .
O10 K0AB K0AB 111.22(15) 7_665 5_566
O10 K0AB H14 131.7(10) 7_665 .
O13 K0AB Co1 74.06(15) 5_666 7_665
O13 K0AB P2 100.5(2) 5_666 7_665
O13 K0AB P4 24.98(7) 5_666 3_466
O13 K0AB P5 68.55(14) 5_666 5_666
O13 K0AB O1 58.18(16) 5_666 5_666
O13 K0AB K0AB 105.1(2) 5_666 5_566
O13 K0AB H14 84.6(15) 5_666 .
O14 K0AB Co1 151.3(3) . 7_665
O14 K0AB P2 108.21(12) . 7_665
O14 K0AB P4 110.9(3) . 3_466
O14 K0AB P5 74.36(10) . 5_666
O14 K0AB O1 52.70(11) . 5_666
O14 K0AB O5 85.36(9) . 3_456
O14 K0AB O5 164.3(3) . 7_665
O14 K0AB O7 135.0(4) . 7_665
O14 K0AB O13 87.4(3) . 5_666
O14 K0AB K0AB 132.0(2) . 5_566
O14 K0AB H14 16.6(7) . .
K0AB K0AB H14 117.1(9) 5_566 .

loop_
_geom_bond_atom_site_label_1
_geom_bond_atom_site_label_2
_geom_bond_distance
_geom_bond_site_symmetry_2
Co1 O1 2.088(2) .
Co1 O2 2.194(2) .
Co1 K0AA 3.903(5) 3_556
Co1 K0AA 3.623(9) 7_655
Co1 O5 2.071(2) .
Co1 O7 2.089(2) .
Co1 O10 2.150(2) .
Co1 O13 2.011(2) .
Co1 K0AB 3.326(3) 7_655
Co1 K0AB 3.979(9) 5_666
P2 K3 3.8459(12) 4_646
P2 K0AA 3.601(3) 7_655
P2 O4 1.550(2) .
P2 O8 1.556(2) .
P2 O10 1.494(2) .
P2 O12 1.559(2) 4_646
P2 K0AB 3.590(2) 7_655
K3 P2 3.8459(12) 4_656
K3 O1 2.929(2) .
K3 K0AA 3.669(9) .
K3 O4 2.807(2) .
K3 O6 3.259(2) .
K3 O10 2.951(2) .
K3 O11 2.711(2) .
K3 O12 2.834(2) .
K3 O14 2.917(3) .
K3 K0AB 4.946(7) 7_655
K3 K0AB 4.047(4) .
P4 O6 1.558(2) .
P4 O7 1.500(2) 5_666
P4 O13 1.492(3) 7_765
P4 O14 1.598(2) .
P4 K0AB 3.528(7) 3_566
P4 K0AB 3.725(7) .
P5 O1 1.522(2) .
P5 K0AA 3.569(5) 1_655
P5 K0AA 3.681(9) 5_666
P5 O5 1.507(2) 7_765
P5 O9 1.546(2) .
P5 O11 1.563(2) .
P5 K0AB 3.385(3) 5_666
O1 K0AB 3.178(6) 5_666
O2 B15 1.457(4) .
O2 B2 1.434(4) .
K0AA Co1 3.623(9) 7_665
K0AA P2 3.601(3) 7_665
K0AA P5 3.569(5) 1_455
K0AA K0AA 3.422(10) 5_566
K0AA O5 2.619(4) 7_665
K0AA O5 2.766(5) 3_456
K0AA O7 3.386(14) 7_665
K0AA O7 2.914(11) 3_456
K0AA O8 3.370(5) 7_665
K0AA O9 3.257(11) 1_455
K0AA O10 2.900(8) 7_665
K0AA O14 2.845(5) .
K0AA H14 3.05(7) .
O4 B15 1.491(4) 6_557
O5 P5 1.507(2) 7_755
O5 K0AA 2.619(4) 7_655
O5 K0AA 2.766(5) 3_556
O5 K0AB 2.763(4) 3_556
O5 K0AB 2.774(6) 7_655
O6 B15 1.485(4) 7_765
O7 P4 1.500(2) 5_666
O7 K0AA 3.386(14) 7_655
O7 K0AA 2.914(11) 3_556
O7 K0AB 2.852(5) 7_655
O8 K0AA 3.370(5) 7_655
O8 B2 1.496(4) 6_557
O9 K0AA 3.257(11) 1_655
O9 B15 1.454(4) .
O10 K0AA 2.900(8) 7_655
O10 K0AB 2.620(4) 7_655
O11 B2 1.479(4) 7_765
O12 P2 1.559(2) 4_656
O12 B2 1.506(4) 4_656
O13 P4 1.492(2) 7_755
O13 K0AB 3.118(10) 5_666
O14 K0AB 2.672(5) .
O14 H14 0.82(2) .
B15 O4 1.491(4) 6_657
B15 O6 1.485(4) 7_755
B2 O8 1.496(4) 6_657
B2 O11 1.479(4) 7_755
B2 O12 1.506(4) 4_646
K0AB Co1 3.326(3) 7_665
K0AB P2 3.590(2) 7_665
K0AB P4 3.528(7) 3_466
K0AB P5 3.385(3) 5_666
K0AB O1 3.178(6) 5_666
K0AB O5 2.763(4) 3_456
K0AB O5 2.774(6) 7_665
K0AB O7 2.852(5) 7_665
K0AB O10 2.620(4) 7_665
K0AB O13 3.118(10) 5_666
K0AB K0AB 3.654(13) 5_566
K0AB H14 2.87(7) .

loop_
_geom_torsion_atom_site_label_1
_geom_torsion_atom_site_label_2
_geom_torsion_atom_site_label_3
_geom_torsion_atom_site_label_4
_geom_torsion
_geom_torsion_site_symmetry_1
_geom_torsion_site_symmetry_4
Co1 O2 B15 O4 174.01(16) . 6_657
Co1 O2 B15 O6 -66.8(2) . 7_755
Co1 O2 B15 O9 55.9(3) . .
Co1 O2 B2 O8 172.78(16) . 6_657
Co1 O2 B2 O11 54.9(3) . 7_755
Co1 O2 B2 O12 -64.9(2) . 4_646
K3 P2 O4 K3 175.98(4) 4_646 .
K3 P2 O4 B15 -36.2(2) 4_646 6_557
K3 P2 O8 K0AA -113.9(2) 4_646 7_655
K3 P2 O8 B2 72.3(2) 4_646 6_557
K3 P2 O10 Co1 -50.1(2) 4_646 .
K3 P2 O10 K3 -163.93(9) 4_646 .
K3 P2 O10 K0AA 51.9(2) 4_646 7_655
K3 P2 O10 K0AB 59.8(3) 4_646 7_655
P5 O9 B15 O2 -6.1(4) . .
P5 O9 B15 O4 -126.9(2) . 6_657
P5 O9 B15 O6 118.2(3) . 7_755
O1 P5 O9 K0AA 122.04(13) . 1_655
O1 P5 O9 B15 -27.5(3) . .
O1 P5 O11 K3 -4.52(12) . .
O1 P5 O11 B2 -158.6(2) . 7_765
K0AA P2 O4 K3 -33.6(4) 7_655 .
K0AA P2 O4 B15 114.2(4) 7_655 6_557
K0AA P2 O8 B2 -173.8(3) 7_655 6_557
K0AA P2 O10 Co1 -101.96(18) 7_655 .
K0AA P2 O10 K3 144.20(14) 7_655 .
K0AA P2 O10 K0AB 7.93(15) 7_655 7_655
K0AA P5 O1 Co1 103.4(2) 5_666 .
K0AA P5 O1 Co1 78.6(3) 1_655 .
K0AA P5 O1 K3 -138.2(2) 5_666 .
K0AA P5 O1 K3 -163.1(3) 1_655 .
K0AA P5 O1 K0AB 10.23(10) 5_666 5_666
K0AA P5 O1 K0AB -14.6(4) 1_655 5_666
K0AA P5 O9 K0AA 41.9(2) 5_666 1_655
K0AA P5 O9 B15 -107.6(3) 5_666 .
K0AA P5 O9 B15 -149.5(3) 1_655 .
K0AA P5 O11 K3 82.56(18) 5_666 .
K0AA P5 O11 K3 162.8(3) 1_655 .
K0AA P5 O11 B2 -71.5(3) 5_666 7_765
K0AA P5 O11 B2 8.7(4) 1_655 7_765
K0AA O9 B15 O2 -145.69(19) 1_655 .
K0AA O9 B15 O4 93.5(3) 1_655 6_657
K0AA O9 B15 O6 -21.4(3) 1_655 7_755
O4 P2 O8 K0AA 149.6(2) . 7_655
O4 P2 O8 B2 -24.2(2) . 6_557
O4 P2 O10 Co1 103.98(15) . .
O4 P2 O10 K3 -9.87(12) . .
O4 P2 O10 K0AA -154.07(13) . 7_655
O4 P2 O10 K0AB -146.1(2) . 7_655
O5 P5 O1 Co1 123.59(15) 7_765 .
O5 P5 O1 K3 -118.07(11) 7_765 .
O5 P5 O1 K0AB 30.38(17) 7_765 5_666
O5 P5 O9 K0AA -2.28(13) 7_765 1_655
O5 P5 O9 B15 -151.8(3) 7_765 .
O5 P5 O11 K3 119.02(11) 7_765 .
O5 P5 O11 B2 -35.0(3) 7_765 7_765
O6 P4 O14 K3 -26.79(14) . .
O6 P4 O14 K0AA 67.5(4) . .
O6 P4 O14 K0AB 79.06(18) . .
O7 P4 O6 K3 138.57(11) 5_666 .
O7 P4 O6 B15 -91.8(2) 5_666 7_765
O7 P4 O14 K3 -144.81(13) 5_666 .
O7 P4 O14 K0AA -50.6(4) 5_666 .
O7 P4 O14 K0AB -39.0(2) 5_666 .
O8 P2 O4 K3 -109.37(10) . .
O8 P2 O4 B15 38.4(2) . 6_557
O8 P2 O10 Co1 -138.81(13) . .
O8 P2 O10 K3 107.35(10) . .
O8 P2 O10 K0AA -36.85(15) . 7_655
O8 P2 O10 K0AB -28.9(2) . 7_655
O9 P5 O1 Co1 3.3(2) . .
O9 P5 O1 K3 121.62(10) . .
O9 P5 O1 K0AB -89.93(16) . 5_666
O9 P5 O11 K3 -124.29(10) . .
O9 P5 O11 B2 81.7(2) . 7_765
O10 P2 O4 K3 10.50(12) . .
O10 P2 O4 B15 158.3(2) . 6_557
O10 P2 O8 K0AA 29.9(2) . 7_655
O10 P2 O8 B2 -143.9(2) . 6_557
O11 P5 O1 Co1 -114.27(15) . .
O11 P5 O1 K3 4.06(11) . .
O11 P5 O1 K0AB 152.52(15) . 5_666
O11 P5 O9 K0AA -122.02(11) . 1_655
O11 P5 O9 B15 88.5(3) . .
O12 P2 O4 K3 135.33(9) 4_646 .
O12 P2 O4 B15 -76.8(2) 4_646 6_557
O12 P2 O8 K0AA -94.2(2) 4_646 7_655
O12 P2 O8 B2 92.0(2) 4_646 6_557
O12 P2 O10 Co1 -18.19(19) 4_646 .
O12 P2 O10 K3 -132.04(10) 4_646 .
O12 P2 O10 K0AA 83.76(14) 4_646 7_655
O12 P2 O10 K0AB 91.7(2) 4_646 7_655
O13 P4 O6 K3 -93.41(14) 7_765 .
O13 P4 O6 B15 36.3(3) 7_765 7_765
O13 P4 O14 K3 90.96(15) 7_765 .
O13 P4 O14 K0AA -174.8(3) 7_765 .
O13 P4 O14 K0AB -163.19(17) 7_765 .
O14 P4 O6 K3 22.33(12) . .
O14 P4 O6 B15 152.0(2) . 7_765
B15 O2 B2 O8 30.3(4) . 6_657
B15 O2 B2 O11 -87.6(3) . 7_755
B15 O2 B2 O12 152.6(2) . 4_646
B2 O2 B15 O4 -43.4(3) . 6_657
B2 O2 B15 O6 75.7(3) . 7_755
B2 O2 B15 O9 -161.5(2) . .
K0AB P2 O4 K3 -23.01(16) 7_655 .
K0AB P2 O4 B15 124.8(2) 7_655 6_557
K0AB P2 O8 K0AA 11.29(7) 7_655 7_655
K0AB P2 O8 B2 -162.5(3) 7_655 6_557
K0AB P2 O10 Co1 -109.9(3) 7_655 .
K0AB P2 O10 K3 136.3(2) 7_655 .
K0AB P2 O10 K0AA -7.93(15) 7_655 7_655
K0AB P4 O6 K3 -163.55(14) 3_566 .
K0AB P4 O6 K3 60.20(13) . .
K0AB P4 O6 B15 -170.1(2) . 7_765
K0AB P4 O6 B15 -33.9(3) 3_566 7_765
K0AB P4 O14 K3 -105.8(2) . .
K0AB P4 O14 K3 160.58(19) 3_566 .
K0AB P4 O14 K0AA -11.6(2) . .
K0AB P4 O14 K0AA -105.2(2) 3_566 .
K0AB P4 O14 K0AB -93.6(2) 3_566 .
K0AB P5 O1 Co1 93.21(19) 5_666 .
K0AB P5 O1 K3 -148.46(15) 5_666 .
K0AB P5 O9 K0AA 51.6(2) 5_666 1_655
K0AB P5 O9 B15 -97.9(3) 5_666 .
K0AB P5 O11 K3 70.0(4) 5_666 .
K0AB P5 O11 B2 -84.1(4) 5_666 7_765
